data_7010214
loop_
_publ_author_name
'Konietzny, Stefan'
'Fleischer, Holger'
'Parsons, Simon'
'Pulham, Colin R.'

_publ_section_title
;
 Structural characterisation of dimethylgallium tetrahydroborate and
 its adducts with diethyl ether and tetrahydrofuran
;
_journal_issue 3
_journal_name_full 'Journal of the Chemical Society, Dalton Transactions'
_journal_page_first 304
_journal_paper_doi 10.1039/b007026m
_journal_year 2001
_chemical_formula_sum 'C2 H10 B Ga'
_chemical_formula_weight 114.63
_chemical_name_systematic
; 
 ? 
;
_space_group_IT_number 19
_symmetry_cell_setting orthorhombic
_symmetry_space_group_name_Hall 'P 2ac 2ab'
_symmetry_space_group_name_H-M 'P 21 21 21'
_atom_sites_solution_hydrogens geom
_atom_sites_solution_primary direct
_atom_sites_solution_secondary difmap
_audit_creation_method SHELXL
_cell_angle_alpha 90.00
_cell_angle_beta 90.00
_cell_angle_gamma 90.00
_cell_formula_units_Z 4
_cell_length_a 6.4050(8)
_cell_length_b 7.4178(11)
_cell_length_c 11.8428(13)
_cell_measurement_temperature 220(2)
_cell_volume 562.66(13)
_computing_structure_refinement 'SHELXL-93 (Sheldrick, 1993)'
_computing_structure_solution 'SHELXS-86 (Sheldrick, 1990)'
_diffrn_ambient_temperature 220(2)
_diffrn_measurement_method omega-theta
_diffrn_radiation_monochromator graphite
_diffrn_radiation_source 'fine-focus sealed tube'
_diffrn_radiation_type CuK\a
_diffrn_radiation_wavelength 1.54178
_diffrn_reflns_av_R_equivalents 0.0601
_diffrn_reflns_av_sigmaI/netI 0.0283
_diffrn_reflns_limit_h_max 7
_diffrn_reflns_limit_h_min -7
_diffrn_reflns_limit_k_max 8
_diffrn_reflns_limit_k_min -8
_diffrn_reflns_limit_l_max 13
_diffrn_reflns_limit_l_min -13
_diffrn_reflns_number 2931
_diffrn_reflns_theta_max 60.11
_diffrn_reflns_theta_min 7.04
_exptl_absorpt_coefficient_mu 5.273
_exptl_absorpt_correction_T_max 0.208
_exptl_absorpt_correction_T_min 0.115
_exptl_absorpt_correction_type psi-scan
_exptl_crystal_colour colourless
_exptl_crystal_density_diffrn 1.353
_exptl_crystal_description cylinder
_exptl_crystal_F_000 232
_exptl_crystal_size_max 0.45
_exptl_crystal_size_mid 0.19
_exptl_crystal_size_min 0.19
_refine_diff_density_max 0.187
_refine_diff_density_min -0.230
_refine_diff_density_rms 0.044
_refine_ls_abs_structure_details 'Flack H D (1983), Acta Cryst. A39, 876-881'
_refine_ls_abs_structure_Flack -0.27(13)
_refine_ls_extinction_coef 0.0618(25)
_refine_ls_extinction_expression Fc^*^=kFc[1+0.001xFc^2^\l^3^/sin(2\q)]^-1/4^
_refine_ls_extinction_method SHELXL
_refine_ls_goodness_of_fit_all 1.208
_refine_ls_goodness_of_fit_obs 1.210
_refine_ls_matrix_type full
_refine_ls_number_parameters 58
_refine_ls_number_reflns 525
_refine_ls_number_restraints 0
_refine_ls_restrained_S_all 1.331
_refine_ls_restrained_S_obs 1.210
_refine_ls_R_factor_all 0.0241
_refine_ls_R_factor_obs 0.0234
_refine_ls_shift/esd_max 0.000
_refine_ls_shift/esd_mean 0.000
_refine_ls_structure_factor_coef Fsqd
_refine_ls_weighting_details 'w=1/[\s^2^(Fo^2^)+(0.0137P)^2^+0.2273P] where P=(Fo^2^+2Fc^2^)/3'
_refine_ls_weighting_scheme calc
_refine_ls_wR_factor_all 0.0589
_refine_ls_wR_factor_obs 0.0532
_reflns_number_observed 522
_reflns_number_total 527
_reflns_observed_criterion >2sigma(I)
_cod_data_source_file b007026m.txt
_cod_data_source_block me2gb2
_cod_depositor_comments
;
The following automatic conversions were performed:
'_symmetry_cell_setting' value 'Orthorhombic' changed to 'orthorhombic'
according to '/home/saulius/struct/CIF-dictionaries/cif_core.dic'
dictionary named 'cif_core.dic' version 2.4.1 from 2010-06-29.

Automatic conversion script
Id: cif_fix_enum 1527 2010-12-29 10:47:43Z saulius 

The following automatic conversions were performed:

'_exptl_absorpt_correction_type' tag value 'Psi-scans' was replaced
with 'psi-scan' value.

Automatic conversion script
Id: cif_fix_values 1646 2011-03-28 12:23:43Z adriana 

The following automatic conversions were performed:

'_refine_ls_weighting_scheme' value 'calc
w=1/[\s^2^(Fo^2^)+(0.0137P)^2^+0.2273P] where P=(Fo^2^+2Fc^2^)/3' was
changed to 'calc'. New tag '_refine_ls_weighting_details' was
created. The value of the new tag was set to
'w=1/[\s^2^(Fo^2^)+(0.0137P)^2^+0.2273P] where P=(Fo^2^+2Fc^2^)/3'.

Automatic conversion script
Id: cif_fix_values 3143 2015-03-26 13:38:13Z robertas 
;
_cod_original_sg_symbol_H-M P2(1)2(1)2(1)
_cod_database_code 7010214

loop_
_symmetry_equiv_pos_as_xyz
'x, y, z'
'-x+1/2, -y, z+1/2'
'-x, y+1/2, -z+1/2'
'x+1/2, -y+1/2, -z'

loop_
_atom_site_aniso_label
_atom_site_aniso_U_11
_atom_site_aniso_U_22
_atom_site_aniso_U_33
_atom_site_aniso_U_23
_atom_site_aniso_U_13
_atom_site_aniso_U_12
Ga1 0.0537(4) 0.0472(4) 0.0742(5) -0.0037(3) 0.0055(3) -0.0033(3)
B1 0.071(3) 0.045(2) 0.064(3) -0.001(3) -0.003(3) -0.006(3)
C1 0.067(3) 0.054(2) 0.084(3) -0.008(3) 0.010(3) -0.002(3)
C2 0.059(3) 0.088(4) 0.080(3) 0.016(3) 0.004(3) 0.001(4)

loop_
_atom_site_label
_atom_site_type_symbol
_atom_site_fract_x
_atom_site_fract_y
_atom_site_fract_z
_atom_site_U_iso_or_equiv
_atom_site_thermal_displace_type
_atom_site_occupancy
_atom_site_calc_flag
_atom_site_refinement_flags
_atom_site_disorder_group
Ga1 Ga 0.86984(8) 0.57279(6) 0.11975(5) 0.0584(3) Uani 1 d . .
B1 B 1.0255(10) 0.8473(7) 0.1268(5) 0.0600(13) Uani 1 d . .
H1 H 0.9366(75) 0.7987(63) 0.0508(37) 0.070(13) Uiso 1 d . .
H2 H 1.0515(71) 0.7435(67) 0.1847(36) 0.067(13) Uiso 1 d . .
H3 H 0.9566(74) 0.9613(65) 0.1731(37) 0.067(13) Uiso 1 d . .
H4 H 1.1762(87) 0.8793(75) 0.0840(43) 0.093(17) Uiso 1 d . .
C1 C 1.0405(8) 0.3994(6) 0.0413(4) 0.0681(13) Uani 1 d . .
H1A H 1.0489(52) 0.4316(31) -0.0379(8) 0.124(14) Uiso 1 calc R .
H1B H 0.9790(34) 0.2805(11) 0.0486(28) 0.124(14) Uiso 1 calc R .
H1C H 1.1796(20) 0.3988(39) 0.0737(23) 0.124(14) Uiso 1 calc R .
C2 C 0.6022(8) 0.5773(7) 0.1932(4) 0.0758(14) Uani 1 d . .
H2A H 0.6179(14) 0.6241(58) 0.2692(15) 0.152(17) Uiso 1 calc R .
H2B H 0.5459(33) 0.4560(12) 0.1965(34) 0.152(17) Uiso 1 calc R .
H2C H 0.5076(23) 0.6540(51) 0.1510(23) 0.152(17) Uiso 1 calc R .

loop_
_atom_type_symbol
_atom_type_description
_atom_type_scat_dispersion_real
_atom_type_scat_dispersion_imag
_atom_type_scat_source
C C 0.0181 0.0091 'International Tables Vol C Tables 4.2.6.8 and 6.1.1.4'
H H 0.0000 0.0000 'International Tables Vol C Tables 4.2.6.8 and 6.1.1.4'
B B 0.0090 0.0039 'International Tables Vol C Tables 4.2.6.8 and 6.1.1.4'
Ga Ga -1.2846 0.7763 'International Tables Vol C Tables 4.2.6.8 and 6.1.1.4'

loop_
_geom_angle_atom_site_label_1
_geom_angle_atom_site_label_2
_geom_angle_atom_site_label_3
_geom_angle
_geom_angle_site_symmetry_1
_geom_angle_site_symmetry_3
_geom_angle_publ_flag
C2 Ga1 C1 137.4(2) . . ?
C2 Ga1 B1 111.1(2) . . ?
C1 Ga1 B1 111.6(2) . . ?
C2 Ga1 H4 89.6(12) . 4_465 ?
C1 Ga1 H4 85.3(12) . 4_465 ?
B1 Ga1 H4 96.6(11) . 4_465 ?
C2 Ga1 H3 87.9(10) . 3_745 ?
C1 Ga1 H3 90.0(9) . 3_745 ?
B1 Ga1 H3 93.3(10) . 3_745 ?
H4 Ga1 H3 170.0(14) 4_465 3_745 ?
C2 Ga1 H1 112.2(14) . . ?
C1 Ga1 H1 104.6(14) . . ?
B1 Ga1 H1 29.6(14) . . ?
H4 Ga1 H1 67.1(18) 4_465 . ?
H3 Ga1 H1 122.7(17) 3_745 . ?
C2 Ga1 H2 110.7(14) . . ?
C1 Ga1 H2 107.2(14) . . ?
B1 Ga1 H2 27.2(14) . . ?
H4 Ga1 H2 123.6(17) 4_465 . ?
H3 Ga1 H2 66.3(16) 3_745 . ?
H1 Ga1 H2 56.4(20) . . ?
Ga1 B1 H1 57.3(24) . . ?
Ga1 B1 H2 55.4(25) . . ?
H1 B1 H2 111.7(31) . . ?
Ga1 B1 H3 122.1(24) . . ?
H1 B1 H3 116.3(36) . . ?
H2 B1 H3 107.7(29) . . ?
Ga1 B1 H4 123.7(29) . . ?
H1 B1 H4 98.2(36) . . ?
H2 B1 H4 108.5(37) . . ?
H3 B1 H4 114.2(38) . . ?
Ga1 C1 H1A 109.5(2) . . ?
Ga1 C1 H1B 109.47(15) . . ?
H1A C1 H1B 109.5 . . ?
Ga1 C1 H1C 109.5(2) . . ?
H1A C1 H1C 109.5 . . ?
H1B C1 H1C 109.5 . . ?
Ga1 C2 H2A 109.5(2) . . ?
Ga1 C2 H2B 109.5(2) . . ?
H2A C2 H2B 109.5 . . ?
Ga1 C2 H2C 109.5(2) . . ?
H2A C2 H2C 109.5 . . ?
H2B C2 H2C 109.5 . . ?

loop_
_geom_bond_atom_site_label_1
_geom_bond_atom_site_label_2
_geom_bond_distance
_geom_bond_site_symmetry_2
_geom_bond_publ_flag
Ga1 C2 1.923(5) . ?
Ga1 C1 1.927(5) . ?
Ga1 B1 2.269(5) . ?
Ga1 H4 2.74(5) 4_465 ?
Ga1 H3 2.82(5) 3_745 ?
Ga1 H1 1.91(5) . ?
Ga1 H2 1.88(5) . ?
B1 H1 1.12(5) . ?
B1 H2 1.04(5) . ?
B1 H3 1.10(5) . ?
B1 H4 1.12(5) . ?
C1 H1A 0.97 . ?
C1 H1B 0.97 . ?
C1 H1C 0.97 . ?
C2 H2A 0.97 . ?
C2 H2B 0.97 . ?
C2 H2C 0.97 . ?
